data_4033290
loop_
_publ_author_name
'Chang, Zong'
'Boyaud, France'
'Guillot, R\'egis'
'Boddaert, Thomas'
'Aitken, David J.'

_publ_section_title
;
 A Photochemical Route to 3- and 4-Hydroxy Derivatives of
 2-Aminocyclobutane-1-carboxylic Acid with an all-cis Geometry.
;
_journal_name_full 'The Journal of organic chemistry'
_journal_paper_doi 10.1021/acs.joc.7b02559
_journal_year 2017
_chemical_absolute_configuration syn
_chemical_formula_moiety '4(C22 H33 N3 O6), H2 O'
_chemical_formula_sum 'C88 H134 N12 O25'
_chemical_formula_weight 1760.06
_space_group_crystal_system monoclinic
_space_group_IT_number 5
_space_group_name_Hall 'C 2y'
_space_group_name_H-M_alt 'C 1 2 1'
_symmetry_space_group_name_Hall 'C 2y'
_symmetry_space_group_name_H-M 'C 1 2 1'
_atom_sites_solution_hydrogens mixed
_audit_creation_method SHELXL-2016/6
_cell_angle_alpha 90
_cell_angle_beta 93.390(8)
_cell_angle_gamma 90
_cell_formula_units_Z 2
_cell_length_a 36.124(12)
_cell_length_b 9.409(3)
_cell_length_c 14.680(4)
_cell_measurement_reflns_used 1889
_cell_measurement_temperature 100(1)
_cell_measurement_theta_max 18.91
_cell_measurement_theta_min 2.26
_cell_volume 4981(3)
_computing_structure_refinement 'SHELXL-2016/6 (Sheldrick, 2016)'
_computing_structure_solution 'SHELXT 2014/5 (Sheldrick, 2014)'
_diffrn_ambient_temperature 100(1)
_diffrn_measured_fraction_theta_full 0.963
_diffrn_measured_fraction_theta_max 0.799
_diffrn_measurement_device_type 'Bruker APEX-II CCD'
_diffrn_measurement_method '\f and \w scans'
_diffrn_radiation_probe x-ray
_diffrn_radiation_type MoK\a
_diffrn_radiation_wavelength 0.71073
_diffrn_reflns_av_R_equivalents 0.2621
_diffrn_reflns_av_unetI/netI 0.3549
_diffrn_reflns_limit_h_max 42
_diffrn_reflns_limit_h_min -47
_diffrn_reflns_limit_k_max 11
_diffrn_reflns_limit_k_min -12
_diffrn_reflns_limit_l_max 18
_diffrn_reflns_limit_l_min -13
_diffrn_reflns_number 51989
_diffrn_reflns_theta_full 25.000
_diffrn_reflns_theta_max 28.353
_diffrn_reflns_theta_min 1.738
_exptl_absorpt_coefficient_mu 0.086
_exptl_crystal_colour colorless
_exptl_crystal_density_diffrn 1.174
_exptl_crystal_description plate
_exptl_crystal_F_000 1892
_exptl_crystal_size_max 0.240
_exptl_crystal_size_mid 0.080
_exptl_crystal_size_min 0.030
_refine_diff_density_max 0.263
_refine_diff_density_min -0.259
_refine_diff_density_rms 0.064
_refine_ls_abs_structure_details
;
 Flack x determined using 1085 quotients [(I+)-(I-)]/[(I+)+(I-)]
 (Parsons, Flack and Wagner, Acta Cryst. B69 (2013) 249-259).
;
_refine_ls_abs_structure_Flack -0.6(10)
_refine_ls_extinction_coef 0.0028(3)
_refine_ls_extinction_expression Fc^*^=kFc[1+0.001xFc^2^\l^3^/sin(2\q)]^-1/4^
_refine_ls_extinction_method 'SHELXL-2016/6 (Sheldrick 2016)'
_refine_ls_goodness_of_fit_ref 0.929
_refine_ls_hydrogen_treatment mixed
_refine_ls_matrix_type full
_refine_ls_number_parameters 583
_refine_ls_number_reflns 9370
_refine_ls_number_restraints 4
_refine_ls_restrained_S_all 0.928
_refine_ls_R_factor_all 0.2605
_refine_ls_R_factor_gt 0.0727
_refine_ls_shift/su_max 0.000
_refine_ls_shift/su_mean 0.000
_refine_ls_structure_factor_coef Fsqd
_refine_ls_weighting_details 'w=1/[\s^2^(Fo^2^)+(0.0508P)^2^] where P=(Fo^2^+2Fc^2^)/3'
_refine_ls_weighting_scheme calc
_refine_ls_wR_factor_gt 0.1180
_refine_ls_wR_factor_ref 0.1640
_reflns_Friedel_coverage 0.775
_reflns_Friedel_fraction_full 0.922
_reflns_Friedel_fraction_max 0.697
_reflns_number_gt 3619
_reflns_number_total 9370
_reflns_threshold_expression 'I > 2\s(I)'
_cod_data_source_file jo7b02559_si_002.cif
_cod_data_source_block 8
_cod_database_code 4033290
_shelx_space_group_comment
;
The symmetry employed for this shelxl refinement is uniquely defined
by the following loop, which should always be used as a source of
symmetry information in preference to the above space-group names.
They are only intended as comments.
;
_shelx_estimated_absorpt_t_min 0.980
_shelx_estimated_absorpt_t_max 0.997

loop_
_space_group_symop_operation_xyz
'x, y, z'
'-x, y, -z'
'x+1/2, y+1/2, z'
'-x+1/2, y+1/2, -z'

loop_
_atom_site_label
_atom_site_type_symbol
_atom_site_fract_x
_atom_site_fract_y
_atom_site_fract_z
_atom_site_U_iso_or_equiv
_atom_site_adp_type
_atom_site_occupancy
_atom_site_site_symmetry_order
_atom_site_calc_flag
_atom_site_refinement_flags_posn
_atom_site_refinement_flags_adp
_atom_site_refinement_flags_occupancy
C1 C 0.58235(19) 0.1955(8) 0.6507(5) 0.029(2) Uani 1 1 d . . .
H1 H 0.578376 0.094791 0.664184 0.035 Uiso 1 1 calc R U .
C2 C 0.5542(2) 0.2494(8) 0.5760(5) 0.035(2) Uani 1 1 d . . .
H2A H 0.531457 0.194333 0.570495 0.042 Uiso 1 1 calc R U .
H2B H 0.548921 0.350225 0.579898 0.042 Uiso 1 1 calc R U .
C3 C 0.5818(2) 0.2120(8) 0.5050(5) 0.035(2) Uani 1 1 d . . .
H3 H 0.577631 0.115487 0.481513 0.042 Uiso 1 1 calc R U .
C4 C 0.6139(2) 0.2154(8) 0.5818(4) 0.030(2) Uani 1 1 d . . .
H4 H 0.630875 0.134467 0.579910 0.035 Uiso 1 1 calc R U .
C5 C 0.5885(2) 0.2808(10) 0.7365(5) 0.036(2) Uani 1 1 d . . .
C6 C 0.6175(2) 0.2735(8) 0.8922(5) 0.036(2) Uani 1 1 d . . .
H6 H 0.620469 0.376022 0.883242 0.044 Uiso 1 1 calc R U .
C7 C 0.6546(2) 0.2137(10) 0.9299(6) 0.060(3) Uani 1 1 d . . .
H7A H 0.673335 0.233648 0.888049 0.090 Uiso 1 1 calc R U .
H7B H 0.652468 0.112770 0.937684 0.090 Uiso 1 1 calc R U .
H7C H 0.661258 0.257088 0.987770 0.090 Uiso 1 1 calc R U .
C8 C 0.5873(2) 0.2516(9) 0.9595(5) 0.031(2) Uani 1 1 d . . .
C9 C 0.5738(2) 0.3664(9) 1.0055(5) 0.035(2) Uani 1 1 d . . .
H9 H 0.582580 0.457412 0.994795 0.042 Uiso 1 1 calc R U .
C10 C 0.5469(2) 0.3452(10) 1.0680(5) 0.042(2) Uani 1 1 d . . .
H10 H 0.537707 0.421478 1.099930 0.051 Uiso 1 1 calc R U .
C11 C 0.5344(2) 0.2122(11) 1.0816(5) 0.042(2) Uani 1 1 d . . .
C12 C 0.5476(3) 0.0956(11) 1.0372(6) 0.048(2) Uani 1 1 d . . .
H12 H 0.538848 0.004812 1.048975 0.057 Uiso 1 1 calc R U .
C13 C 0.5740(3) 0.1171(9) 0.9748(6) 0.044(2) Uani 1 1 d . . .
H13 H 0.582948 0.040257 0.942758 0.053 Uiso 1 1 calc R U .
C14 C 0.6006(2) 0.2664(9) 0.3520(5) 0.037(2) Uani 1 1 d . . .
C15 C 0.5781(2) 0.1477(9) 0.3064(6) 0.058(3) Uani 1 1 d . . .
H15A H 0.552239 0.172214 0.304269 0.087 Uiso 1 1 calc R U .
H15B H 0.581990 0.061407 0.340527 0.087 Uiso 1 1 calc R U .
H15C H 0.585680 0.134135 0.245416 0.087 Uiso 1 1 calc R U .
C16 C 0.5992(3) 0.3980(10) 0.2928(6) 0.066(3) Uani 1 1 d . . .
H16A H 0.611649 0.474683 0.325041 0.099 Uiso 1 1 calc R U .
H16B H 0.573817 0.423646 0.278334 0.099 Uiso 1 1 calc R U .
H16C H 0.611235 0.379159 0.237492 0.099 Uiso 1 1 calc R U .
C17 C 0.6402(2) 0.2192(10) 0.3751(5) 0.057(3) Uani 1 1 d . . .
H17A H 0.640135 0.137074 0.413889 0.086 Uiso 1 1 calc R U .
H17B H 0.653637 0.294731 0.406164 0.086 Uiso 1 1 calc R U .
H17C H 0.651882 0.196035 0.319980 0.086 Uiso 1 1 calc R U .
C18 C 0.6688(3) 0.3763(12) 0.5950(5) 0.046(2) Uani 1 1 d . . .
C19 C 0.7285(2) 0.2570(9) 0.6126(6) 0.047(2) Uani 1 1 d . . .
C20 C 0.7381(3) 0.1052(10) 0.6368(7) 0.073(3) Uani 1 1 d . . .
H20A H 0.726484 0.042717 0.592042 0.110 Uiso 1 1 calc R U .
H20B H 0.729450 0.083248 0.695796 0.110 Uiso 1 1 calc R U .
H20C H 0.764512 0.092980 0.638074 0.110 Uiso 1 1 calc R U .
C21 C 0.7394(3) 0.2908(14) 0.5169(7) 0.113(5) Uani 1 1 d . . .
H21A H 0.733578 0.388241 0.502983 0.170 Uiso 1 1 calc R U .
H21B H 0.725894 0.230058 0.474128 0.170 Uiso 1 1 calc R U .
H21C H 0.765485 0.275391 0.513083 0.170 Uiso 1 1 calc R U .
C22 C 0.7453(3) 0.3535(12) 0.6822(8) 0.112(5) Uani 1 1 d . . .
H22A H 0.733917 0.338914 0.738885 0.167 Uiso 1 1 calc R U .
H22B H 0.741574 0.450101 0.662722 0.167 Uiso 1 1 calc R U .
H22C H 0.771390 0.334383 0.690279 0.167 Uiso 1 1 calc R U .
C23 C 0.6385(2) 0.7147(9) 0.7379(5) 0.039(2) Uani 1 1 d . . .
H23 H 0.633633 0.630624 0.699567 0.047 Uiso 1 1 calc R U .
C24 C 0.6673(2) 0.8131(9) 0.6979(5) 0.049(3) Uani 1 1 d . . .
H24A H 0.663183 0.913168 0.709574 0.059 Uiso 1 1 calc R U .
H24B H 0.670841 0.796348 0.633847 0.059 Uiso 1 1 calc R U .
C25 C 0.6974(2) 0.7454(9) 0.7627(5) 0.037(2) Uani 1 1 d . . .
H25 H 0.711604 0.672023 0.732708 0.044 Uiso 1 1 calc R U .
C26 C 0.6668(2) 0.6821(9) 0.8199(5) 0.035(2) Uani 1 1 d . . .
H26 H 0.669941 0.580390 0.832427 0.042 Uiso 1 1 calc R U .
C27 C 0.6031(3) 0.7846(10) 0.7631(5) 0.039(2) Uani 1 1 d . . .
C28 C 0.5377(2) 0.7501(9) 0.7903(5) 0.041(2) Uani 1 1 d . . .
H28 H 0.540139 0.850424 0.807679 0.049 Uiso 1 1 calc R U .
C29 C 0.5243(2) 0.6683(10) 0.8714(5) 0.055(3) Uani 1 1 d . . .
H29A H 0.540393 0.687162 0.924291 0.083 Uiso 1 1 calc R U .
H29B H 0.524401 0.568352 0.858228 0.083 Uiso 1 1 calc R U .
H29C H 0.499503 0.697705 0.882714 0.083 Uiso 1 1 calc R U .
C30 C 0.5103(2) 0.7400(9) 0.7065(5) 0.036(2) Uani 1 1 d . . .
C31 C 0.4969(2) 0.6127(9) 0.6751(5) 0.040(2) Uani 1 1 d . . .
H31 H 0.504823 0.529170 0.703835 0.049 Uiso 1 1 calc R U .
C32 C 0.4711(2) 0.6064(8) 0.5997(5) 0.039(2) Uani 1 1 d . . .
H32 H 0.462294 0.519812 0.576813 0.047 Uiso 1 1 calc R U .
C33 C 0.4596(2) 0.7312(9) 0.5614(5) 0.035(2) Uani 1 1 d . . .
C34 C 0.4731(2) 0.8585(9) 0.5891(6) 0.050(3) Uani 1 1 d . . .
H34 H 0.465580 0.941682 0.559239 0.059 Uiso 1 1 calc R U .
C35 C 0.4986(2) 0.8619(10) 0.6635(6) 0.047(2) Uani 1 1 d . . .
H35 H 0.507860 0.948911 0.684501 0.056 Uiso 1 1 calc R U .
C36 C 0.7554(2) 0.8045(9) 0.8504(5) 0.037(2) Uani 1 1 d . . .
C37 C 0.7841(2) 0.7893(9) 0.7791(6) 0.055(3) Uani 1 1 d . . .
H37A H 0.786370 0.877777 0.747304 0.082 Uiso 1 1 calc R U .
H37B H 0.776466 0.716210 0.736417 0.082 Uiso 1 1 calc R U .
H37C H 0.807650 0.764412 0.808642 0.082 Uiso 1 1 calc R U .
C38 C 0.7651(2) 0.9256(9) 0.9149(5) 0.049(3) Uani 1 1 d . . .
H38A H 0.747960 0.927307 0.962472 0.074 Uiso 1 1 calc R U .
H38B H 0.763655 1.013758 0.882008 0.074 Uiso 1 1 calc R U .
H38C H 0.789814 0.912629 0.941257 0.074 Uiso 1 1 calc R U .
C39 C 0.7519(2) 0.6676(8) 0.9028(5) 0.044(2) Uani 1 1 d . . .
H39A H 0.745160 0.591989 0.861096 0.066 Uiso 1 1 calc R U .
H39B H 0.733115 0.677904 0.945924 0.066 Uiso 1 1 calc R U .
H39C H 0.775176 0.645772 0.934593 0.066 Uiso 1 1 calc R U .
C40 C 0.6499(2) 0.7129(10) 0.9780(6) 0.036(2) Uani 1 1 d . . .
C41 C 0.6403(2) 0.7884(8) 1.1353(5) 0.039(2) Uani 1 1 d . . .
C42 C 0.5993(2) 0.7507(9) 1.1345(5) 0.053(3) Uani 1 1 d . . .
H42A H 0.595214 0.660814 1.104546 0.080 Uiso 1 1 calc R U .
H42B H 0.585046 0.822807 1.102256 0.080 Uiso 1 1 calc R U .
H42C H 0.591862 0.744532 1.196019 0.080 Uiso 1 1 calc R U .
C43 C 0.6649(2) 0.6751(9) 1.1793(6) 0.056(3) Uani 1 1 d . . .
H43A H 0.690330 0.696895 1.170094 0.084 Uiso 1 1 calc R U .
H43B H 0.658671 0.584571 1.152311 0.084 Uiso 1 1 calc R U .
H43C H 0.661230 0.671611 1.243525 0.084 Uiso 1 1 calc R U .
C44 C 0.6475(3) 0.9314(8) 1.1810(6) 0.055(3) Uani 1 1 d . . .
H44A H 0.634246 1.004137 1.146731 0.083 Uiso 1 1 calc R U .
H44B H 0.673570 0.951718 1.183184 0.083 Uiso 1 1 calc R U .
H44C H 0.639202 0.928754 1.241903 0.083 Uiso 1 1 calc R U .
N1 N 0.5064(2) 0.1886(13) 1.1512(6) 0.060(3) Uani 1 1 d . . .
N2 N 0.60689(17) 0.2100(7) 0.8037(4) 0.0377(18) Uani 1 1 d . . .
H2 H 0.612804 0.122875 0.794470 0.045 Uiso 1 1 calc R U .
N3 N 0.63225(19) 0.3507(7) 0.5869(4) 0.0334(17) Uani 1 1 d . . .
H3A H 0.618093 0.424275 0.584444 0.040 Uiso 1 1 calc R U .
N4 N 0.43091(18) 0.7284(10) 0.4827(4) 0.0472(19) Uani 1 1 d . . .
N5 N 0.57355(18) 0.6993(7) 0.7668(4) 0.0338(17) Uani 1 1 d . . .
H5 H 0.576073 0.610537 0.754538 0.041 Uiso 1 1 calc R U .
N6 N 0.66268(16) 0.7666(6) 0.9007(4) 0.0335(17) Uani 1 1 d . . .
H6A H 0.668634 0.855010 0.899484 0.040 Uiso 1 1 calc R U .
O1 O 0.49580(19) 0.2919(9) 1.1921(5) 0.072(2) Uani 1 1 d . . .
O2 O 0.49650(19) 0.0655(9) 1.1625(4) 0.074(2) Uani 1 1 d . . .
O3 O 0.57904(16) 0.4056(6) 0.7420(4) 0.0448(16) Uani 1 1 d . . .
O4 O 0.58236(14) 0.3120(5) 0.4330(3) 0.0360(15) Uani 1 1 d . . .
O5 O 0.68224(17) 0.4943(7) 0.5873(5) 0.071(2) Uani 1 1 d . . .
O6 O 0.68794(14) 0.2573(5) 0.6132(3) 0.0384(14) Uani 1 1 d . . .
O7 O 0.42195(15) 0.6117(6) 0.4513(3) 0.0460(16) Uani 1 1 d . . .
O8 O 0.41757(19) 0.8403(7) 0.4560(4) 0.077(2) Uani 1 1 d . . .
O9 O 0.60198(16) 0.9129(6) 0.7813(4) 0.0598(19) Uani 1 1 d . . .
O10 O 0.72043(13) 0.8509(5) 0.8056(3) 0.0339(14) Uani 1 1 d . . .
O11 O 0.65116(14) 0.8177(5) 1.0423(3) 0.0397(15) Uani 1 1 d . . .
O12 O 0.63983(16) 0.5924(6) 0.9890(3) 0.0480(16) Uani 1 1 d . . .
O100 O 0.6569(7) 0.701(3) 1.4407(12) 0.165 Uani 0.5 1 d D . P
H101 H 0.673(6) 0.65(3) 1.400(15) 0.214 Uiso 0.5 1 d D U P
H100 H 0.640(6) 0.75(3) 1.398(14) 0.214 Uiso 0.5 1 d D U P

loop_
_atom_site_aniso_label
_atom_site_aniso_U_11
_atom_site_aniso_U_22
_atom_site_aniso_U_33
_atom_site_aniso_U_23
_atom_site_aniso_U_13
_atom_site_aniso_U_12
C1 0.039(5) 0.026(5) 0.022(5) -0.003(4) -0.002(4) 0.005(4)
C2 0.040(5) 0.034(5) 0.031(5) 0.001(4) -0.005(4) 0.000(4)
C3 0.041(5) 0.035(5) 0.028(5) -0.007(4) -0.010(4) -0.002(4)
C4 0.036(5) 0.028(5) 0.024(5) -0.001(4) -0.003(4) 0.005(4)
C5 0.044(6) 0.043(6) 0.022(5) 0.005(5) -0.005(4) 0.004(5)
C6 0.046(6) 0.025(5) 0.037(5) -0.011(4) -0.004(5) -0.009(4)
C7 0.050(6) 0.079(8) 0.048(6) -0.009(5) -0.013(5) -0.004(6)
C8 0.036(5) 0.031(5) 0.026(5) 0.007(4) -0.009(4) -0.002(5)
C9 0.038(6) 0.038(6) 0.028(5) -0.003(4) -0.004(4) -0.002(5)
C10 0.048(6) 0.044(6) 0.033(6) -0.010(5) -0.010(5) -0.001(5)
C11 0.041(6) 0.061(7) 0.021(5) 0.006(5) -0.012(4) -0.015(6)
C12 0.042(6) 0.052(7) 0.048(6) 0.018(6) -0.013(5) -0.015(5)
C13 0.053(7) 0.034(6) 0.044(6) 0.004(5) -0.012(5) -0.007(5)
C14 0.048(6) 0.044(6) 0.019(5) -0.002(4) 0.001(4) -0.001(5)
C15 0.057(7) 0.082(8) 0.034(6) -0.020(5) -0.002(5) 0.006(6)
C16 0.090(8) 0.077(8) 0.032(6) 0.007(5) 0.020(5) -0.009(7)
C17 0.042(6) 0.090(8) 0.039(6) -0.008(5) 0.001(4) 0.007(6)
C18 0.038(7) 0.059(8) 0.039(6) -0.001(5) -0.006(5) 0.002(6)
C19 0.036(6) 0.042(6) 0.062(6) -0.002(5) -0.008(5) 0.006(5)
C20 0.047(7) 0.061(7) 0.111(9) 0.022(6) -0.005(6) 0.013(6)
C21 0.075(9) 0.178(14) 0.090(9) 0.063(9) 0.034(7) 0.031(8)
C22 0.062(8) 0.093(9) 0.171(12) -0.062(9) -0.070(8) 0.027(7)
C23 0.044(6) 0.034(5) 0.037(5) 0.003(4) -0.019(4) 0.000(5)
C24 0.057(6) 0.052(6) 0.035(5) 0.014(5) -0.024(5) -0.012(5)
C25 0.039(5) 0.041(5) 0.031(5) 0.000(4) -0.005(4) -0.012(5)
C26 0.039(5) 0.038(5) 0.027(5) -0.006(4) -0.006(4) 0.005(4)
C27 0.053(7) 0.039(6) 0.021(5) 0.002(4) -0.026(4) 0.001(5)
C28 0.040(6) 0.037(6) 0.044(6) -0.018(5) -0.014(5) 0.008(5)
C29 0.051(6) 0.084(7) 0.029(5) -0.008(5) -0.010(5) 0.014(5)
C30 0.031(5) 0.037(6) 0.039(5) -0.004(5) -0.015(4) 0.008(5)
C31 0.044(6) 0.041(6) 0.035(5) -0.003(4) -0.014(5) 0.003(5)
C32 0.056(6) 0.026(5) 0.035(5) -0.006(4) -0.001(5) 0.003(5)
C33 0.040(5) 0.035(5) 0.029(5) -0.005(4) -0.009(4) 0.001(5)
C34 0.058(6) 0.035(6) 0.052(6) -0.004(5) -0.025(5) 0.009(5)
C35 0.058(6) 0.036(6) 0.044(6) -0.011(5) -0.017(5) 0.002(5)
C36 0.032(5) 0.047(6) 0.030(5) -0.001(4) -0.005(4) 0.000(4)
C37 0.047(6) 0.048(6) 0.070(7) 0.003(5) 0.003(5) 0.010(5)
C38 0.040(6) 0.054(6) 0.051(6) -0.004(5) -0.006(5) 0.003(5)
C39 0.042(6) 0.047(6) 0.042(6) 0.010(4) -0.009(4) 0.003(5)
C40 0.037(5) 0.035(6) 0.036(6) -0.011(5) -0.008(4) -0.006(5)
C41 0.057(7) 0.037(6) 0.024(5) -0.012(4) 0.003(5) 0.006(5)
C42 0.059(7) 0.055(6) 0.046(6) 0.002(5) 0.002(5) 0.007(6)
C43 0.068(7) 0.059(7) 0.040(6) -0.006(5) -0.012(5) 0.027(5)
C44 0.082(8) 0.038(6) 0.046(6) -0.009(5) -0.001(5) 0.003(5)
N1 0.038(6) 0.100(9) 0.040(6) 0.012(6) -0.022(5) -0.011(6)
N2 0.055(5) 0.028(4) 0.029(4) -0.011(3) -0.009(4) -0.003(4)
N3 0.042(5) 0.024(4) 0.033(4) -0.007(3) -0.010(3) 0.001(4)
N4 0.041(5) 0.054(6) 0.044(5) -0.008(5) -0.017(4) 0.005(5)
N5 0.035(4) 0.024(4) 0.040(4) -0.005(3) -0.015(3) 0.002(4)
N6 0.047(4) 0.023(4) 0.031(4) 0.000(3) -0.002(3) -0.005(3)
O1 0.064(5) 0.103(7) 0.050(5) 0.007(4) 0.010(4) -0.001(4)
O2 0.084(6) 0.092(6) 0.043(4) 0.018(4) -0.016(4) -0.040(5)
O3 0.067(4) 0.030(4) 0.038(4) 0.000(3) 0.004(3) 0.010(3)
O4 0.049(4) 0.039(4) 0.019(3) -0.001(3) -0.001(3) -0.001(3)
O5 0.042(4) 0.035(4) 0.134(7) 0.009(4) -0.018(4) -0.008(3)
O6 0.034(4) 0.034(4) 0.046(4) 0.003(3) -0.007(3) 0.009(3)
O7 0.052(4) 0.050(4) 0.034(4) 0.003(3) -0.014(3) -0.013(3)
O8 0.094(6) 0.048(5) 0.080(5) -0.010(4) -0.060(4) 0.028(4)
O9 0.061(5) 0.023(4) 0.091(5) -0.007(3) -0.028(4) 0.002(3)
O10 0.033(3) 0.039(3) 0.029(3) 0.001(3) -0.005(3) -0.006(3)
O11 0.054(4) 0.034(4) 0.031(4) -0.009(3) 0.002(3) -0.001(3)
O12 0.074(5) 0.040(4) 0.031(3) -0.007(3) 0.007(3) -0.020(3)
O100 0.168 0.231 0.096 0.028 0.008 -0.004

loop_
_atom_type_symbol
_atom_type_description
_atom_type_scat_dispersion_real
_atom_type_scat_dispersion_imag
_atom_type_scat_source
C C 0.0033 0.0016 'International Tables Vol C Tables 4.2.6.8 and 6.1.1.4'
H H 0.0000 0.0000 'International Tables Vol C Tables 4.2.6.8 and 6.1.1.4'
N N 0.0061 0.0033 'International Tables Vol C Tables 4.2.6.8 and 6.1.1.4'
O O 0.0106 0.0060 'International Tables Vol C Tables 4.2.6.8 and 6.1.1.4'

loop_
_geom_angle_atom_site_label_1
_geom_angle_atom_site_label_2
_geom_angle_atom_site_label_3
_geom_angle
C5 C1 C2 118.8(6)
C5 C1 C4 113.5(6)
C2 C1 C4 88.6(5)
C5 C1 H1 111.4
C2 C1 H1 111.4
C4 C1 H1 111.4
C3 C2 C1 88.9(6)
C3 C2 H2A 113.8
C1 C2 H2A 113.8
C3 C2 H2B 113.8
C1 C2 H2B 113.8
H2A C2 H2B 111.1
O4 C3 C2 113.3(6)
O4 C3 C4 118.6(6)
C2 C3 C4 89.4(5)
O4 C3 H3 111.2
C2 C3 H3 111.2
C4 C3 H3 111.2
N3 C4 C3 112.1(6)
N3 C4 C1 114.9(6)
C3 C4 C1 85.8(5)
N3 C4 H4 113.7
C3 C4 H4 113.7
C1 C4 H4 113.7
O3 C5 N2 123.9(7)
O3 C5 C1 122.7(7)
N2 C5 C1 113.3(7)
N2 C6 C8 111.2(6)
N2 C6 C7 110.4(6)
C8 C6 C7 111.1(6)
N2 C6 H6 108.0
C8 C6 H6 108.0
C7 C6 H6 108.0
C6 C7 H7A 109.5
C6 C7 H7B 109.5
H7A C7 H7B 109.5
C6 C7 H7C 109.5
H7A C7 H7C 109.5
H7B C7 H7C 109.5
C13 C8 C9 120.2(8)
C13 C8 C6 119.9(8)
C9 C8 C6 119.9(7)
C8 C9 C10 119.6(8)
C8 C9 H9 120.2
C10 C9 H9 120.2
C11 C10 C9 119.0(9)
C11 C10 H10 120.5
C9 C10 H10 120.5
C10 C11 C12 122.8(9)
C10 C11 N1 119.0(10)
C12 C11 N1 118.1(9)
C11 C12 C13 118.1(9)
C11 C12 H12 121.0
C13 C12 H12 121.0
C12 C13 C8 120.4(9)
C12 C13 H13 119.8
C8 C13 H13 119.8
O4 C14 C16 103.0(6)
O4 C14 C17 111.7(6)
C16 C14 C17 111.6(7)
O4 C14 C15 108.6(6)
C16 C14 C15 110.5(7)
C17 C14 C15 111.0(7)
C14 C15 H15A 109.5
C14 C15 H15B 109.5
H15A C15 H15B 109.5
C14 C15 H15C 109.5
H15A C15 H15C 109.5
H15B C15 H15C 109.5
C14 C16 H16A 109.5
C14 C16 H16B 109.5
H16A C16 H16B 109.5
C14 C16 H16C 109.5
H16A C16 H16C 109.5
H16B C16 H16C 109.5
C14 C17 H17A 109.5
C14 C17 H17B 109.5
H17A C17 H17B 109.5
C14 C17 H17C 109.5
H17A C17 H17C 109.5
H17B C17 H17C 109.5
O5 C18 O6 125.2(8)
O5 C18 N3 123.5(9)
O6 C18 N3 111.3(9)
O6 C19 C22 111.6(8)
O6 C19 C20 102.6(7)
C22 C19 C20 109.9(8)
O6 C19 C21 108.6(7)
C22 C19 C21 113.3(10)
C20 C19 C21 110.4(8)
C19 C20 H20A 109.5
C19 C20 H20B 109.5
H20A C20 H20B 109.5
C19 C20 H20C 109.5
H20A C20 H20C 109.5
H20B C20 H20C 109.5
C19 C21 H21A 109.5
C19 C21 H21B 109.5
H21A C21 H21B 109.5
C19 C21 H21C 109.5
H21A C21 H21C 109.5
H21B C21 H21C 109.5
C19 C22 H22A 109.5
C19 C22 H22B 109.5
H22A C22 H22B 109.5
C19 C22 H22C 109.5
H22A C22 H22C 109.5
H22B C22 H22C 109.5
C27 C23 C24 115.9(7)
C27 C23 C26 115.0(7)
C24 C23 C26 89.1(6)
C27 C23 H23 111.7
C24 C23 H23 111.7
C26 C23 H23 111.7
C23 C24 C25 89.1(6)
C23 C24 H24A 113.8
C25 C24 H24A 113.8
C23 C24 H24B 113.8
C25 C24 H24B 113.8
H24A C24 H24B 111.0
O10 C25 C24 111.0(6)
O10 C25 C26 116.6(6)
C24 C25 C26 89.6(6)
O10 C25 H25 112.5
C24 C25 H25 112.5
C26 C25 H25 112.5
N6 C26 C25 110.3(6)
N6 C26 C23 115.5(6)
C25 C26 C23 87.9(6)
N6 C26 H26 113.5
C25 C26 H26 113.5
C23 C26 H26 113.5
O9 C27 N5 122.7(9)
O9 C27 C23 121.2(8)
N5 C27 C23 116.0(8)
N5 C28 C29 110.6(7)
N5 C28 C30 109.4(7)
C29 C28 C30 112.1(7)
N5 C28 H28 108.2
C29 C28 H28 108.2
C30 C28 H28 108.2
C28 C29 H29A 109.5
C28 C29 H29B 109.5
H29A C29 H29B 109.5
C28 C29 H29C 109.5
H29A C29 H29C 109.5
H29B C29 H29C 109.5
C31 C30 C35 119.1(7)
C31 C30 C28 121.8(7)
C35 C30 C28 119.1(8)
C30 C31 C32 120.7(7)
C30 C31 H31 119.6
C32 C31 H31 119.6
C33 C32 C31 117.5(7)
C33 C32 H32 121.2
C31 C32 H32 121.2
C34 C33 C32 123.2(7)
C34 C33 N4 117.9(7)
C32 C33 N4 118.9(8)
C33 C34 C35 118.1(8)
C33 C34 H34 121.0
C35 C34 H34 121.0
C30 C35 C34 121.2(8)
C30 C35 H35 119.4
C34 C35 H35 119.4
O10 C36 C39 113.0(7)
O10 C36 C38 102.7(6)
C39 C36 C38 110.4(7)
O10 C36 C37 109.0(6)
C39 C36 C37 110.5(7)
C38 C36 C37 111.0(7)
C36 C37 H37A 109.5
C36 C37 H37B 109.5
H37A C37 H37B 109.5
C36 C37 H37C 109.5
H37A C37 H37C 109.5
H37B C37 H37C 109.5
C36 C38 H38A 109.5
C36 C38 H38B 109.5
H38A C38 H38B 109.5
C36 C38 H38C 109.5
H38A C38 H38C 109.5
H38B C38 H38C 109.5
C36 C39 H39A 109.5
C36 C39 H39B 109.5
H39A C39 H39B 109.5
C36 C39 H39C 109.5
H39A C39 H39C 109.5
H39B C39 H39C 109.5
O12 C40 N6 125.9(7)
O12 C40 O11 125.9(8)
N6 C40 O11 108.3(7)
O11 C41 C43 110.4(6)
O11 C41 C44 101.3(6)
C43 C41 C44 110.9(7)
O11 C41 C42 110.4(6)
C43 C41 C42 112.7(7)
C44 C41 C42 110.6(7)
C41 C42 H42A 109.5
C41 C42 H42B 109.5
H42A C42 H42B 109.5
C41 C42 H42C 109.5
H42A C42 H42C 109.5
H42B C42 H42C 109.5
C41 C43 H43A 109.5
C41 C43 H43B 109.5
H43A C43 H43B 109.5
C41 C43 H43C 109.5
H43A C43 H43C 109.5
H43B C43 H43C 109.5
C41 C44 H44A 109.5
C41 C44 H44B 109.5
H44A C44 H44B 109.5
C41 C44 H44C 109.5
H44A C44 H44C 109.5
H44B C44 H44C 109.5
O1 N1 O2 125.8(10)
O1 N1 C11 117.7(10)
O2 N1 C11 116.6(10)
C5 N2 C6 123.1(7)
C5 N2 H2 118.5
C6 N2 H2 118.5
C18 N3 C4 127.9(7)
C18 N3 H3A 116.1
C4 N3 H3A 116.1
O8 N4 O7 124.3(6)
O8 N4 C33 118.4(8)
O7 N4 C33 117.3(7)
C27 N5 C28 122.7(7)
C27 N5 H5 118.7
C28 N5 H5 118.7
C40 N6 C26 122.9(6)
C40 N6 H6A 118.5
C26 N6 H6A 118.5
C3 O4 C14 116.1(6)
C18 O6 C19 120.5(7)
C25 O10 C36 117.4(6)
C40 O11 C41 120.5(6)
H101 O100 H100 103(4)

loop_
_geom_bond_atom_site_label_1
_geom_bond_atom_site_label_2
_geom_bond_distance
C1 C5 1.499(10)
C1 C2 1.537(9)
C1 C4 1.579(10)
C1 H1 0.9800
C2 C3 1.525(10)
C2 H2A 0.9700
C2 H2B 0.9700
C3 O4 1.416(8)
C3 C4 1.569(9)
C3 H3 0.9800
C4 N3 1.435(9)
C4 H4 0.9800
C5 O3 1.227(9)
C5 N2 1.335(9)
C6 N2 1.460(8)
C6 C8 1.526(10)
C6 C7 1.528(10)
C6 H6 0.9800
C7 H7A 0.9600
C7 H7B 0.9600
C7 H7C 0.9600
C8 C13 1.377(10)
C8 C9 1.379(10)
C9 C10 1.388(11)
C9 H9 0.9300
C10 C11 1.349(11)
C10 H10 0.9300
C11 C12 1.375(12)
C11 N1 1.497(11)
C12 C13 1.377(11)
C12 H12 0.9300
C13 H13 0.9300
C14 O4 1.459(9)
C14 C16 1.512(11)
C14 C17 1.515(10)
C14 C15 1.516(10)
C15 H15A 0.9600
C15 H15B 0.9600
C15 H15C 0.9600
C16 H16A 0.9600
C16 H16B 0.9600
C16 H16C 0.9600
C17 H17A 0.9600
C17 H17B 0.9600
C17 H17C 0.9600
C18 O5 1.220(10)
C18 O6 1.335(10)
C18 N3 1.339(10)
C19 O6 1.464(9)
C19 C22 1.470(12)
C19 C20 1.508(12)
C19 C21 1.515(12)
C20 H20A 0.9600
C20 H20B 0.9600
C20 H20C 0.9600
C21 H21A 0.9600
C21 H21B 0.9600
C21 H21C 0.9600
C22 H22A 0.9600
C22 H22B 0.9600
C22 H22C 0.9600
C23 C27 1.503(11)
C23 C24 1.536(10)
C23 C26 1.564(10)
C23 H23 0.9800
C24 C25 1.539(10)
C24 H24A 0.9700
C24 H24B 0.9700
C25 O10 1.419(8)
C25 C26 1.546(10)
C25 H25 0.9800
C26 N6 1.443(9)
C26 H26 0.9800
C27 O9 1.237(9)
C27 N5 1.339(9)
C28 N5 1.443(9)
C28 C29 1.520(11)
C28 C30 1.535(10)
C28 H28 0.9800
C29 H29A 0.9600
C29 H29B 0.9600
C29 H29C 0.9600
C30 C31 1.363(10)
C30 C35 1.365(11)
C31 C32 1.404(10)
C31 H31 0.9300
C32 C33 1.357(10)
C32 H32 0.9300
C33 C34 1.347(10)
C33 N4 1.505(9)
C34 C35 1.386(11)
C34 H34 0.9300
C35 H35 0.9300
C36 O10 1.456(8)
C36 C39 1.509(10)
C36 C38 1.510(10)
C36 C37 1.524(11)
C37 H37A 0.9600
C37 H37B 0.9600
C37 H37C 0.9600
C38 H38A 0.9600
C38 H38B 0.9600
C38 H38C 0.9600
C39 H39A 0.9600
C39 H39B 0.9600
C39 H39C 0.9600
C40 O12 1.205(9)
C40 N6 1.348(10)
C40 O11 1.363(9)
C41 O11 1.469(9)
C41 C43 1.508(10)
C41 C44 1.519(10)
C41 C42 1.521(11)
C42 H42A 0.9600
C42 H42B 0.9600
C42 H42C 0.9600
C43 H43A 0.9600
C43 H43B 0.9600
C43 H43C 0.9600
C44 H44A 0.9600
C44 H44B 0.9600
C44 H44C 0.9600
N1 O1 1.217(10)
N1 O2 1.227(10)
N2 H2 0.8600
N3 H3A 0.8600
N4 O8 1.213(8)
N4 O7 1.227(8)
N5 H5 0.8600
N6 H6A 0.8600
O100 H101 0.97(3)
O100 H100 0.98(3)
